data_7216088
loop_
_publ_author_name
'Bu, Xian-He'
'Tong, Ming-Liang'
'Li, Jian-Rong'
'Chang, Ho-Chol'
'Li, Li-Jun'
'Kitagawa, Susumu'

_publ_section_title
;
 Formation of 3D networks by H-bonding from novel trinuclear or 1D chain
 complexes of zinc(ii) and cadmium(ii) with isonicotinic acid analogues
 and the effects of \p--\p stacking
;
_journal_issue 67
_journal_name_full CrystEngComm
_journal_page_first 411
_journal_paper_doi 10.1039/b506721a
_journal_volume 7
_journal_year 2005
_chemical_formula_sum 'C90 H75 Cd3 N6 O19.5'
_chemical_formula_weight 1889.76
_chemical_name_systematic
;
?
;
_space_group_IT_number 205
_symmetry_cell_setting cubic
_symmetry_space_group_name_Hall '-P 2ac 2ab 3'
_symmetry_space_group_name_H-M 'P a -3'
_atom_sites_solution_hydrogens geom
_atom_sites_solution_primary direct
_atom_sites_solution_secondary difmap
_audit_creation_method SHELXL-97
_cell_angle_alpha 90.00
_cell_angle_beta 90.00
_cell_angle_gamma 90.00
_cell_formula_units_Z 4
_cell_length_a 20.3420(5)
_cell_length_b 20.3420(5)
_cell_length_c 20.3420(5)
_cell_measurement_reflns_used 26697
_cell_measurement_temperature 293(2)
_cell_measurement_theta_max 29.5736
_cell_measurement_theta_min 2.0024
_cell_volume 8417.5(4)
_computing_cell_refinement 'CrystalClear (Rigaku Corp., 2000)'
_computing_data_collection 'CrystalClear (Rigaku Corp., 2000)'
_computing_data_reduction 'CrystalClear (Rigaku Corp., 2000)'
_computing_molecular_graphics 'Bruker SHELXTL'
_computing_publication_material 'Bruker SHELXTL'
_computing_structure_refinement 'SHELXL-97 (Sheldrick, 1997)'
_computing_structure_solution 'SHELXS-97 (Sheldrick, 1990)'
_diffrn_ambient_temperature 293(2)
_diffrn_measured_fraction_theta_full 0.991
_diffrn_measured_fraction_theta_max 0.991
_diffrn_measurement_device_type 'Rigaku Mercury/MSC CCD'
_diffrn_measurement_method dtintegrate.ref'
_diffrn_radiation_monochromator graphite
_diffrn_radiation_source 'fine-focus sealed tube'
_diffrn_radiation_type MoK\a
_diffrn_radiation_wavelength 0.71073
_diffrn_reflns_av_R_equivalents 0.0249
_diffrn_reflns_av_sigmaI/netI 0.0121
_diffrn_reflns_limit_h_max 24
_diffrn_reflns_limit_h_min -23
_diffrn_reflns_limit_k_max 24
_diffrn_reflns_limit_k_min -16
_diffrn_reflns_limit_l_max 21
_diffrn_reflns_limit_l_min -24
_diffrn_reflns_number 27210
_diffrn_reflns_theta_full 25.47
_diffrn_reflns_theta_max 25.47
_diffrn_reflns_theta_min 3.00
_diffrn_standards_decay_% 0
_diffrn_standards_interval_count 0
_diffrn_standards_interval_time 0
_diffrn_standards_number 0
_exptl_absorpt_coefficient_mu 0.826
_exptl_absorpt_correction_T_max 0.8523
_exptl_absorpt_correction_T_min 0.8392
_exptl_absorpt_correction_type multi-scan
_exptl_absorpt_process_details Sadabs
_exptl_crystal_colour Colorless
_exptl_crystal_density_diffrn 1.491
_exptl_crystal_density_meas ?
_exptl_crystal_density_method 'not measured'
_exptl_crystal_description Cubic
_exptl_crystal_F_000 3828
_exptl_crystal_size_max 0.22
_exptl_crystal_size_mid 0.20
_exptl_crystal_size_min 0.20
_refine_diff_density_max 0.922
_refine_diff_density_min -0.474
_refine_diff_density_rms 0.082
_refine_ls_extinction_method none
_refine_ls_goodness_of_fit_ref 1.171
_refine_ls_hydrogen_treatment mixed
_refine_ls_matrix_type full
_refine_ls_number_parameters 182
_refine_ls_number_reflns 2599
_refine_ls_number_restraints 0
_refine_ls_restrained_S_all 1.171
_refine_ls_R_factor_all 0.0378
_refine_ls_R_factor_gt 0.0318
_refine_ls_shift/su_max 0.000
_refine_ls_shift/su_mean 0.000
_refine_ls_structure_factor_coef Fsqd
_refine_ls_weighting_details 'calc w=1/[\s^2^(Fo^2^)+(0.0458P)^2^+7.6069P] where P=(Fo^2^+2Fc^2^)/3'
_refine_ls_weighting_scheme calc
_refine_ls_wR_factor_gt 0.0847
_refine_ls_wR_factor_ref 0.0872
_reflns_number_gt 2339
_reflns_number_total 2599
_reflns_threshold_expression I>2sigma(I)
_cod_data_source_file b506721a.txt
_cod_data_source_block cd
_cod_depositor_comments
;
The following automatic conversions were performed:

'_symmetry_cell_setting' value 'Cubic' changed to 'cubic' according
to
/usr/data/users/saulius/automatic-downloads/retrospective/RSC/lib/dictionaries/cif_core.dic
dictionary named 'cif_core.dic' version 2.4.2 from
2011-04-26.

'_exptl_absorpt_correction_type' value 'Multi-scan'
changed to 'multi-scan' according to
/usr/data/users/saulius/automatic-downloads/retrospective/RSC/lib/dictionaries/cif_core.dic
dictionary named 'cif_core.dic' version 2.4.2 from 2011-04-26.

Automatic conversion script
Id: cif_fix_values 2281 2013-09-26 08:29:07Z andrius 

The following automatic conversions were performed:

'_exptl_crystal_density_meas' value 'none' was changed to '?' - the
value is perceived as not measured.

Automatic conversion script
Id: cif_fix_values 3008 2015-01-20 13:52:24Z robertas 
;
_cod_original_sg_symbol_H-M Pa-3
_cod_original_formula_sum 'C90 H75 Cd3 N6 O19.50'
_cod_database_code 7216088

loop_
_symmetry_equiv_pos_as_xyz
'x, y, z'
'-x+1/2, -y, z+1/2'
'-x, y+1/2, -z+1/2'
'x+1/2, -y+1/2, -z'
'z, x, y'
'z+1/2, -x+1/2, -y'
'-z+1/2, -x, y+1/2'
'-z, x+1/2, -y+1/2'
'y, z, x'
'-y, z+1/2, -x+1/2'
'y+1/2, -z+1/2, -x'
'-y+1/2, -z, x+1/2'
'-x, -y, -z'
'x-1/2, y, -z-1/2'
'x, -y-1/2, z-1/2'
'-x-1/2, y-1/2, z'
'-z, -x, -y'
'-z-1/2, x-1/2, y'
'z-1/2, x, -y-1/2'
'z, -x-1/2, y-1/2'
'-y, -z, -x'
'y, -z-1/2, x-1/2'
'-y-1/2, z-1/2, x'
'y-1/2, z, -x-1/2'

loop_
_atom_site_label
_atom_site_type_symbol
_atom_site_fract_x
_atom_site_fract_y
_atom_site_fract_z
_atom_site_U_iso_or_equiv
_atom_site_adp_type
_atom_site_occupancy
_atom_site_symmetry_multiplicity
_atom_site_calc_flag
_atom_site_refinement_flags
Cd1 Cd 0.120346(9) 0.620346(9) 0.879654(9) 0.02013(13) Uani 1 3 d S
Cd2 Cd 0.0000 0.5000 1.0000 0.01898(14) Uani 1 6 d S
O1 O 0.02072(10) 0.60256(12) 0.83911(11) 0.0418(6) Uani 1 1 d .
O2 O -0.01661(11) 0.51297(11) 0.89095(10) 0.0353(5) Uani 1 1 d .
O3 O 0.10180(11) 0.72561(10) 0.83865(10) 0.0357(5) Uani 1 1 d .
H3A H 0.1311 0.7436 0.8086 0.043 Uiso 1 1 calc R
N1 N -0.20716(12) 0.60008(14) 0.75683(13) 0.0377(6) Uani 1 1 d .
C1 C -0.02230(13) 0.56165(14) 0.85431(13) 0.0242(6) Uani 1 1 d .
C2 C -0.08818(13) 0.57359(14) 0.82176(13) 0.0249(6) Uani 1 1 d .
C3 C -0.10458(14) 0.53886(14) 0.76487(14) 0.0282(6) Uani 1 1 d .
C4 C -0.06333(16) 0.49007(15) 0.73623(16) 0.0369(7) Uani 1 1 d .
H4A H -0.0238 0.4792 0.7565 0.044 Uiso 1 1 calc R
C5 C -0.08080(18) 0.45947(18) 0.68009(18) 0.0487(9) Uani 1 1 d .
H5A H -0.0530 0.4282 0.6616 0.058 Uiso 1 1 calc R
C6 C -0.1418(2) 0.4748(2) 0.64884(19) 0.0546(10) Uani 1 1 d .
H6A H -0.1534 0.4531 0.6103 0.065 Uiso 1 1 calc R
C7 C -0.18249(18) 0.51985(19) 0.67436(17) 0.0465(9) Uani 1 1 d .
H7A H -0.2221 0.5289 0.6535 0.056 Uiso 1 1 calc R
C8 C -0.16562(14) 0.55412(15) 0.73335(15) 0.0339(7) Uani 1 1 d .
C9 C -0.19060(14) 0.63309(15) 0.81145(15) 0.0327(7) Uani 1 1 d .
C10 C -0.23384(16) 0.68334(17) 0.83524(18) 0.0443(8) Uani 1 1 d .
H10A H -0.2732 0.6915 0.8134 0.053 Uiso 1 1 calc R
C11 C -0.21826(18) 0.71875(19) 0.88864(19) 0.0516(9) Uani 1 1 d .
H11A H -0.2462 0.7522 0.9025 0.062 Uiso 1 1 calc R
C12 C -0.15943(18) 0.70586(18) 0.92441(18) 0.0474(8) Uani 1 1 d .
H12A H -0.1499 0.7302 0.9619 0.057 Uiso 1 1 calc R
C13 C -0.11743(15) 0.65843(17) 0.90427(16) 0.0376(7) Uani 1 1 d .
H13A H -0.0794 0.6502 0.9283 0.045 Uiso 1 1 calc R
C14 C -0.13075(14) 0.62107(14) 0.84680(15) 0.0278(6) Uani 1 1 d .
C15 C 0.0464(2) 0.76263(19) 0.8589(2) 0.0580(10) Uani 1 1 d .
H15A H 0.0464 0.8043 0.8369 0.087 Uiso 1 1 calc R
H15B H 0.0483 0.7695 0.9056 0.087 Uiso 1 1 calc R
H15C H 0.0070 0.7391 0.8481 0.087 Uiso 1 1 calc R
O1W O -0.1122(6) 0.8878(6) 0.8878(6) 0.193(12) Uani 0.50 3 d SP
O2W O 0.0000 0.5000 0.5000 0.182(15) Uani 0.50 6 d SP

loop_
_atom_site_aniso_label
_atom_site_aniso_U_11
_atom_site_aniso_U_22
_atom_site_aniso_U_33
_atom_site_aniso_U_23
_atom_site_aniso_U_13
_atom_site_aniso_U_12
Cd1 0.02013(13) 0.02013(13) 0.02013(13) -0.00011(7) -0.00011(7) 0.00011(7)
Cd2 0.01898(14) 0.01898(14) 0.01898(14) 0.00001(10) 0.00001(10) -0.00001(10)
O1 0.0248(11) 0.0592(14) 0.0415(13) 0.0122(11) -0.0087(9) -0.0116(10)
O2 0.0450(13) 0.0375(12) 0.0233(10) 0.0034(9) -0.0095(9) 0.0064(10)
O3 0.0458(12) 0.0301(11) 0.0310(11) 0.0087(9) 0.0015(9) 0.0025(9)
N1 0.0249(12) 0.0465(15) 0.0416(15) 0.0080(12) -0.0105(11) 0.0007(11)
C1 0.0221(13) 0.0322(15) 0.0182(12) -0.0017(11) -0.0026(11) 0.0010(11)
C2 0.0213(13) 0.0286(14) 0.0248(13) 0.0088(11) -0.0030(11) -0.0040(11)
C3 0.0254(13) 0.0312(15) 0.0280(14) 0.0060(12) -0.0040(11) -0.0040(12)
C4 0.0324(16) 0.0378(17) 0.0407(18) -0.0021(14) -0.0072(13) 0.0014(13)
C5 0.049(2) 0.046(2) 0.051(2) -0.0158(17) -0.0091(17) 0.0006(17)
C6 0.062(2) 0.057(2) 0.045(2) -0.0122(18) -0.0208(19) -0.007(2)
C7 0.0410(19) 0.058(2) 0.0402(19) 0.0011(16) -0.0186(15) -0.0072(17)
C8 0.0283(15) 0.0388(17) 0.0345(16) 0.0060(13) -0.0090(12) -0.0055(13)
C9 0.0239(14) 0.0375(16) 0.0367(16) 0.0096(13) -0.0029(12) -0.0004(12)
C10 0.0303(16) 0.049(2) 0.054(2) 0.0081(17) -0.0031(15) 0.0113(14)
C11 0.043(2) 0.048(2) 0.064(2) 0.0007(18) 0.0089(17) 0.0141(16)
C12 0.046(2) 0.050(2) 0.046(2) -0.0101(16) 0.0049(16) 0.0021(16)
C13 0.0326(16) 0.0465(19) 0.0336(16) -0.0002(14) -0.0033(13) 0.0014(13)
C14 0.0216(13) 0.0315(15) 0.0303(15) 0.0071(11) 0.0003(11) -0.0018(11)
C15 0.079(3) 0.045(2) 0.050(2) 0.0036(17) 0.001(2) 0.025(2)
O1W 0.193(12) 0.193(12) 0.193(12) -0.051(9) -0.051(9) -0.051(9)
O2W 0.182(15) 0.182(15) 0.182(15) 0.011(12) -0.011(12) 0.011(12)

loop_
_atom_type_symbol
_atom_type_description
_atom_type_scat_dispersion_real
_atom_type_scat_dispersion_imag
_atom_type_scat_source
C C 0.0033 0.0016 'International Tables Vol C Tables 4.2.6.8 and 6.1.1.4'
H H 0.0000 0.0000 'International Tables Vol C Tables 4.2.6.8 and 6.1.1.4'
N N 0.0061 0.0033 'International Tables Vol C Tables 4.2.6.8 and 6.1.1.4'
O O 0.0106 0.0060 'International Tables Vol C Tables 4.2.6.8 and 6.1.1.4'
Cd Cd -0.8075 1.2024 'International Tables Vol C Tables 4.2.6.8 and 6.1.1.4'

loop_
_geom_angle_atom_site_label_1
_geom_angle_atom_site_label_2
_geom_angle_atom_site_label_3
_geom_angle
_geom_angle_site_symmetry_1
_geom_angle_site_symmetry_3
O1 Cd1 O1 104.57(7) . 11_466
O1 Cd1 O1 104.57(7) . 8_656
O1 Cd1 O1 104.57(7) 11_466 8_656
O1 Cd1 O3 163.52(8) . 11_466
O1 Cd1 O3 82.46(8) 11_466 11_466
O1 Cd1 O3 87.64(8) 8_656 11_466
O1 Cd1 O3 87.64(8) . 8_656
O1 Cd1 O3 163.52(8) 11_466 8_656
O1 Cd1 O3 82.46(8) 8_656 8_656
O3 Cd1 O3 82.97(8) 11_466 8_656
O1 Cd1 O3 82.46(8) . .
O1 Cd1 O3 87.64(8) 11_466 .
O1 Cd1 O3 163.52(8) 8_656 .
O3 Cd1 O3 82.97(8) 11_466 .
O3 Cd1 O3 82.97(8) 8_656 .
O2 Cd2 O2 92.84(8) 8_656 .
O2 Cd2 O2 92.84(8) 8_656 11_466
O2 Cd2 O2 92.84(8) . 11_466
O2 Cd2 O2 87.16(8) 8_656 23_656
O2 Cd2 O2 87.16(8) . 23_656
O2 Cd2 O2 180.0 11_466 23_656
O2 Cd2 O2 87.16(8) 8_656 13_567
O2 Cd2 O2 180.0 . 13_567
O2 Cd2 O2 87.16(8) 11_466 13_567
O2 Cd2 O2 92.84(8) 23_656 13_567
O2 Cd2 O2 180.0 8_656 20_466
O2 Cd2 O2 87.16(8) . 20_466
O2 Cd2 O2 87.16(8) 11_466 20_466
O2 Cd2 O2 92.84(8) 23_656 20_466
O2 Cd2 O2 92.84(8) 13_567 20_466
C1 O1 Cd1 131.15(19) . .
C1 O2 Cd2 134.00(19) . .
C15 O3 Cd1 120.9(2) . .
C15 O3 H3A 119.6 . .
Cd1 O3 H3A 119.6 . .
C9 N1 C8 118.9(2) . .
O2 C1 O1 127.9(3) . .
O2 C1 C2 118.1(2) . .
O1 C1 C2 113.9(2) . .
C14 C2 C3 120.3(2) . .
C14 C2 C1 120.1(2) . .
C3 C2 C1 119.5(2) . .
C2 C3 C4 123.4(3) . .
C2 C3 C8 118.0(3) . .
C4 C3 C8 118.6(3) . .
C5 C4 C3 120.9(3) . .
C5 C4 H4A 119.6 . .
C3 C4 H4A 119.6 . .
C4 C5 C6 120.4(3) . .
C4 C5 H5A 119.8 . .
C6 C5 H5A 119.8 . .
C7 C6 C5 120.9(3) . .
C7 C6 H6A 119.6 . .
C5 C6 H6A 119.6 . .
C6 C7 C8 120.7(3) . .
C6 C7 H7A 119.7 . .
C8 C7 H7A 119.7 . .
N1 C8 C7 119.0(3) . .
N1 C8 C3 122.4(3) . .
C7 C8 C3 118.6(3) . .
N1 C9 C10 118.9(3) . .
N1 C9 C14 122.9(3) . .
C10 C9 C14 118.2(3) . .
C11 C10 C9 120.8(3) . .
C11 C10 H10A 119.6 . .
C9 C10 H10A 119.6 . .
C10 C11 C12 120.9(3) . .
C10 C11 H11A 119.6 . .
C12 C11 H11A 119.6 . .
C13 C12 C11 120.5(3) . .
C13 C12 H12A 119.8 . .
C11 C12 H12A 119.8 . .
C12 C13 C14 120.7(3) . .
C12 C13 H13A 119.6 . .
C14 C13 H13A 119.6 . .
C2 C14 C13 123.6(3) . .
C2 C14 C9 117.5(3) . .
C13 C14 C9 118.9(3) . .
O3 C15 H15A 109.5 . .
O3 C15 H15B 109.5 . .
H15A C15 H15B 109.5 . .
O3 C15 H15C 109.5 . .
H15A C15 H15C 109.5 . .
H15B C15 H15C 109.5 . .

loop_
_geom_bond_atom_site_label_1
_geom_bond_atom_site_label_2
_geom_bond_distance
_geom_bond_site_symmetry_2
Cd1 O1 2.218(2) .
Cd1 O1 2.218(2) 11_466
Cd1 O1 2.218(2) 8_656
Cd1 O3 2.329(2) 11_466
Cd1 O3 2.329(2) 8_656
Cd1 O3 2.329(2) .
Cd2 O2 2.259(2) 8_656
Cd2 O2 2.259(2) .
Cd2 O2 2.259(2) 11_466
Cd2 O2 2.259(2) 23_656
Cd2 O2 2.259(2) 13_567
Cd2 O2 2.259(2) 20_466
O1 C1 1.247(3) .
O2 C1 1.245(3) .
O3 C15 1.417(4) .
O3 H3A 0.9300 .
N1 C9 1.341(4) .
N1 C8 1.348(4) .
C1 C2 1.514(4) .
C2 C14 1.394(4) .
C2 C3 1.396(4) .
C3 C4 1.424(4) .
C3 C8 1.432(4) .
C4 C5 1.348(5) .
C4 H4A 0.9300 .
C5 C6 1.428(5) .
C5 H5A 0.9300 .
C6 C7 1.340(6) .
C6 H6A 0.9300 .
C7 C8 1.429(5) .
C7 H7A 0.9300 .
C9 C10 1.433(5) .
C9 C14 1.435(4) .
C10 C11 1.341(5) .
C10 H10A 0.9300 .
C11 C12 1.425(5) .
C11 H11A 0.9300 .
C12 C13 1.352(5) .
C12 H12A 0.9300 .
C13 C14 1.420(5) .
C13 H13A 0.9300 .
C15 H15A 0.9600 .
C15 H15B 0.9600 .
C15 H15C 0.9600 .

loop_
_geom_hbond_atom_site_label_D
_geom_hbond_atom_site_label_H
_geom_hbond_atom_site_label_A
_geom_hbond_distance_DH
_geom_hbond_distance_HA
_geom_hbond_distance_DA
_geom_hbond_angle_DHA
_geom_hbond_site_symmetry_A
O3 H3A N1 0.93 2.17 2.749(3) 119.1 24_556

loop_
_geom_torsion_atom_site_label_1
_geom_torsion_atom_site_label_2
_geom_torsion_atom_site_label_3
_geom_torsion_atom_site_label_4
_geom_torsion
_geom_torsion_site_symmetry_1
O1 Cd1 O1 C1 -69.2(2) 11_466
O1 Cd1 O1 C1 40.4(3) 8_656
O3 Cd1 O1 C1 177.2(2) 11_466
O3 Cd1 O1 C1 122.0(3) 8_656
O3 Cd1 O1 C1 -154.8(3) .
O2 Cd2 O2 C1 -98.5(2) 8_656
O2 Cd2 O2 C1 -5.5(3) 11_466
O2 Cd2 O2 C1 174.5(3) 23_656
O2 Cd2 O2 C1 56(100) 13_567
O2 Cd2 O2 C1 81.5(2) 20_466
O1 Cd1 O3 C15 56.9(3) .
O1 Cd1 O3 C15 -48.1(3) 11_466
O1 Cd1 O3 C15 173.5(3) 8_656
O3 Cd1 O3 C15 -130.8(3) 11_466
O3 Cd1 O3 C15 145.5(3) 8_656
Cd2 O2 C1 O1 68.3(4) .
Cd2 O2 C1 C2 -113.5(3) .
Cd1 O1 C1 O2 -11.5(5) .
Cd1 O1 C1 C2 170.20(19) .
O2 C1 C2 C14 101.6(3) .
O1 C1 C2 C14 -79.9(3) .
O2 C1 C2 C3 -81.3(3) .
O1 C1 C2 C3 97.2(3) .
C14 C2 C3 C4 179.5(3) .
C1 C2 C3 C4 2.4(4) .
C14 C2 C3 C8 0.6(4) .
C1 C2 C3 C8 -176.5(2) .
C2 C3 C4 C5 -178.0(3) .
C8 C3 C4 C5 1.0(5) .
C3 C4 C5 C6 -1.1(6) .
C4 C5 C6 C7 0.4(6) .
C5 C6 C7 C8 0.4(6) .
C9 N1 C8 C7 -178.7(3) .
C9 N1 C8 C3 0.5(4) .
C6 C7 C8 N1 178.7(3) .
C6 C7 C8 C3 -0.5(5) .
C2 C3 C8 N1 -0.3(4) .
C4 C3 C8 N1 -179.3(3) .
C2 C3 C8 C7 178.8(3) .
C4 C3 C8 C7 -0.2(4) .
C8 N1 C9 C10 178.1(3) .
C8 N1 C9 C14 -0.9(4) .
N1 C9 C10 C11 -178.2(3) .
C14 C9 C10 C11 0.9(5) .
C9 C10 C11 C12 -2.2(6) .
C10 C11 C12 C13 1.4(6) .
C11 C12 C13 C14 0.7(5) .
C3 C2 C14 C13 -179.9(3) .
C1 C2 C14 C13 -2.8(4) .
C3 C2 C14 C9 -0.9(4) .
C1 C2 C14 C9 176.1(2) .
C12 C13 C14 C2 177.1(3) .
C12 C13 C14 C9 -1.9(5) .
N1 C9 C14 C2 1.1(4) .
C10 C9 C14 C2 -177.9(3) .
N1 C9 C14 C13 -179.9(3) .
C10 C9 C14 C13 1.1(4) .
